data_1513042
loop_
_publ_author_name
'Ivanova, Bojidarka'

_publ_section_title
;
 Matrixes in UV-MALDI mass spectrometry -- crystals of organic salts
 versus co-crystals of neutral polyfunctional carboxylic acids
;
_journal_issue 8
_journal_name_full 'Analytical Methods'
_journal_page_first 2247
_journal_paper_doi 10.1039/C2AY25090J
_journal_volume 4
_journal_year 2012
_chemical_formula_moiety 'C6 H15 N2 O, C8 H6 O3'
_chemical_formula_sum 'C14 H21 N2 O4'
_chemical_formula_weight 281.33
_chemical_name_common '2-Morpholin-4-yl-ethyl-ammonium mandelate'
_space_group_IT_number 14
_symmetry_cell_setting monoclinic
_symmetry_space_group_name_Hall '-P 2yn'
_symmetry_space_group_name_H-M 'P 1 21/n 1'
_atom_sites_solution_hydrogens geom
_atom_sites_solution_primary direct
_atom_sites_solution_secondary difmap
_audit_creation_method SHELXL-97
_cell_angle_alpha 90.00
_cell_angle_beta 98.054(12)
_cell_angle_gamma 90.00
_cell_formula_units_Z 8
_cell_length_a 11.024(4)
_cell_length_b 9.290(3)
_cell_length_c 29.254(11)
_cell_measurement_reflns_used 5315
_cell_measurement_temperature 200(2)
_cell_measurement_theta_max 25.56
_cell_measurement_theta_min 1.90
_cell_volume 2966.4(18)
_computing_cell_refinement 'Bruker SAINT'
_computing_data_collection 'Bruker GIS'
_computing_data_reduction 'Bruker SAINT'
_computing_molecular_graphics 'Bruker APEX2'
_computing_structure_refinement 'SHELXL-97 (Sheldrick, 2008)'
_computing_structure_solution 'SHELXS-97 (Sheldrick, 2008)'
_diffrn_ambient_temperature 200(2)
_diffrn_measured_fraction_theta_full 0.956
_diffrn_measured_fraction_theta_max 0.956
_diffrn_measurement_device_type 'Bruker SMART X2S'
_diffrn_measurement_method '\w scans'
_diffrn_radiation_monochromator 'doubly curved silicon crystal'
_diffrn_radiation_source 'micro-focus sealed tube'
_diffrn_radiation_type MoK\a
_diffrn_radiation_wavelength 0.71073
_diffrn_reflns_av_R_equivalents 0.0879
_diffrn_reflns_av_sigmaI/netI 0.1024
_diffrn_reflns_limit_h_max 13
_diffrn_reflns_limit_h_min -13
_diffrn_reflns_limit_k_max 10
_diffrn_reflns_limit_k_min -10
_diffrn_reflns_limit_l_max 35
_diffrn_reflns_limit_l_min -34
_diffrn_reflns_number 17504
_diffrn_reflns_theta_full 25.56
_diffrn_reflns_theta_max 25.56
_diffrn_reflns_theta_min 1.90
_exptl_absorpt_coefficient_mu 0.093
_exptl_absorpt_correction_T_max 0.9844
_exptl_absorpt_correction_T_min 0.9712
_exptl_absorpt_correction_type multi-scan
_exptl_crystal_colour colorless
_exptl_crystal_density_diffrn 1.260
_exptl_crystal_density_method 'not measured'
_exptl_crystal_description plate
_exptl_crystal_F_000 1208
_exptl_crystal_size_max 0.35
_exptl_crystal_size_mid 0.26
_exptl_crystal_size_min 0.17
_refine_diff_density_max 0.553
_refine_diff_density_min -0.316
_refine_diff_density_rms 0.077
_refine_ls_extinction_method none
_refine_ls_goodness_of_fit_ref 0.891
_refine_ls_hydrogen_treatment constr
_refine_ls_matrix_type full
_refine_ls_number_parameters 363
_refine_ls_number_reflns 5315
_refine_ls_number_restraints 0
_refine_ls_restrained_S_all 0.891
_refine_ls_R_factor_all 0.1476
_refine_ls_R_factor_gt 0.0935
_refine_ls_shift/su_max 0.000
_refine_ls_shift/su_mean 0.000
_refine_ls_structure_factor_coef Fsqd
_refine_ls_weighting_details 'calc w=1/[\s^2^(Fo^2^)+(0.1545P)^2^+11.3751P] where P=(Fo^2^+2Fc^2^)/3'
_refine_ls_weighting_scheme calc
_refine_ls_wR_factor_gt 0.2603
_refine_ls_wR_factor_ref 0.2981
_reflns_number_gt 3251
_reflns_number_total 5315
_reflns_threshold_expression >2sigma(I)
_cod_data_source_file Struct-133.cif
_cod_data_source_block bi133
_cod_depositor_comments
;
The following automatic conversions were performed:

'_symmetry_cell_setting' value 'Monoclinic' changed to 'monoclinic'
according to the built-in table from CIF Core dictionary named
'cif_core.dic' version 2.4.1 from 2010-06-29.

Automatic conversion script
Id: cif_fix_values 1891 2012-01-12 08:04:46Z andrius 


 Removing Professor Michael Spiteller's name from the authors' list as
 requested in the addendum
 http://www.rsc.org/suppdata/ay/c2/c2ay25090j/addition.htm

 Saulius Gra\<zulis
 2014-10-05

;
_cod_original_cell_volume 2966.4(19)
_cod_original_sg_symbol_H-M 'P 21/n'
_cod_database_code 1513042

loop_
_symmetry_equiv_pos_as_xyz
'x, y, z'
'-x+1/2, y+1/2, -z+1/2'
'-x, -y, -z'
'x-1/2, -y-1/2, z-1/2'

loop_
_atom_site_label
_atom_site_type_symbol
_atom_site_fract_x
_atom_site_fract_y
_atom_site_fract_z
_atom_site_U_iso_or_equiv
_atom_site_adp_type
_atom_site_occupancy
_atom_site_symmetry_multiplicity
_atom_site_calc_flag
_atom_site_refinement_flags
O1 O 0.4390(3) 0.9696(4) 0.23439(12) 0.0329(8) Uani 1 1 d .
O2 O 0.2401(3) 0.9372(4) 0.23600(15) 0.0446(10) Uani 1 1 d .
O3 O 0.2404(3) 0.6667(4) 0.20912(13) 0.0373(9) Uani 1 1 d .
O4 O 0.6349(4) -0.0990(5) 0.47715(14) 0.0558(11) Uani 1 1 d .
O5 O 0.3997(5) 0.1804(7) 0.02354(16) 0.0789(16) Uani 1 1 d .
N1 N 0.4538(4) 0.2709(4) 0.24318(14) 0.0319(10) Uani 1 1 d .
H1 H 0.3844 0.3139 0.2500 0.048 Uiso 1 1 calc R
H2 H 0.5192 0.3021 0.2631 0.048 Uiso 1 1 calc R
H3 H 0.4467 0.1737 0.2457 0.048 Uiso 1 1 calc R
C22 C 0.4507(6) 0.4615(7) 0.3914(2) 0.0526(16) Uani 1 1 d .
H4 H 0.3717 0.4689 0.3738 0.063 Uiso 1 1 calc R
O8 O 0.6597(3) 0.4120(4) 0.28580(12) 0.0342(9) Uani 1 1 d .
O6 O 0.5096(3) 0.7205(4) 0.32522(12) 0.0367(9) Uani 1 1 d .
O7 O 0.7288(3) 0.6348(4) 0.29921(14) 0.0408(9) Uani 1 1 d .
C25 C 0.3963(4) 0.7383(5) 0.16416(17) 0.0294(11) Uani 1 1 d .
C26 C 0.5192(5) 0.7623(6) 0.1593(2) 0.0403(13) Uani 1 1 d .
H5 H 0.5775 0.7802 0.1858 0.048 Uiso 1 1 calc R
C27 C 0.4714(7) 0.7371(7) 0.0772(2) 0.0578(18) Uani 1 1 d .
H6 H 0.4971 0.7367 0.0476 0.069 Uiso 1 1 calc R
C28 C 0.3134(5) 0.7150(6) 0.12476(19) 0.0420(13) Uani 1 1 d .
H7 H 0.2295 0.6987 0.1273 0.050 Uiso 1 1 calc R
N2 N 0.6202(4) -0.0449(4) 0.37997(13) 0.0299(10) Uani 1 1 d .
N3 N 0.6751(3) -0.0822(4) 0.27727(14) 0.0292(9) Uani 1 1 d .
H8 H 0.6816 -0.1653 0.2939 0.044 Uiso 1 1 calc R
H9 H 0.7287 -0.0841 0.2563 0.044 Uiso 1 1 calc R
H10 H 0.5974 -0.0733 0.2623 0.044 Uiso 1 1 calc R
N4 N 0.3971(5) 0.2675(6) 0.11505(16) 0.0562(15) Uani 1 1 d .
C23 C 0.3494(7) 0.3164(9) 0.0352(2) 0.068(2) Uani 1 1 d .
H11 H 0.2806 0.3426 0.0111 0.081 Uiso 1 1 calc R
H12 H 0.4130 0.3918 0.0357 0.081 Uiso 1 1 calc R
C24 C 0.3055(7) 0.3124(8) 0.0799(2) 0.067(2) Uani 1 1 d .
H13 H 0.2769 0.4096 0.0874 0.081 Uiso 1 1 calc R
H14 H 0.2350 0.2458 0.0783 0.081 Uiso 1 1 calc R
C1 C 0.3437(4) 0.8946(5) 0.22841(16) 0.0282(11) Uani 1 1 d .
C2 C 0.3532(4) 0.7395(5) 0.21084(17) 0.0267(10) Uani 1 1 d .
H15 H 0.4153 0.6873 0.2330 0.032 Uiso 1 1 calc R
C3 C 0.5557(6) 0.7601(6) 0.1164(3) 0.0573(19) Uani 1 1 d .
H16 H 0.6396 0.7744 0.1135 0.069 Uiso 1 1 calc R
C4 C 0.3520(7) 0.7153(7) 0.0816(2) 0.0580(17) Uani 1 1 d .
H17 H 0.2941 0.7000 0.0548 0.070 Uiso 1 1 calc R
C5 C 0.7343(6) -0.1274(8) 0.4530(2) 0.0512(16) Uani 1 1 d .
H18 H 0.7302 -0.2287 0.4424 0.061 Uiso 1 1 calc R
H19 H 0.8119 -0.1145 0.4741 0.061 Uiso 1 1 calc R
C6 C 0.7342(5) -0.0297(6) 0.41188(17) 0.0376(12) Uani 1 1 d .
H20 H 0.7435 0.0714 0.4225 0.045 Uiso 1 1 calc R
H21 H 0.8046 -0.0538 0.3957 0.045 Uiso 1 1 calc R
C7 C 0.6130(5) 0.0623(6) 0.34237(18) 0.0365(12) Uani 1 1 d .
H22 H 0.6256 0.1592 0.3563 0.044 Uiso 1 1 calc R
H23 H 0.5292 0.0599 0.3250 0.044 Uiso 1 1 calc R
C8 C 0.7036(5) 0.0416(6) 0.30873(18) 0.0339(12) Uani 1 1 d .
H24 H 0.7057 0.1302 0.2901 0.041 Uiso 1 1 calc R
H25 H 0.7862 0.0278 0.3263 0.041 Uiso 1 1 calc R
C9 C 0.5155(5) -0.0207(6) 0.40561(19) 0.0416(14) Uani 1 1 d .
H26 H 0.4379 -0.0390 0.3850 0.050 Uiso 1 1 calc R
H27 H 0.5153 0.0808 0.4159 0.050 Uiso 1 1 calc R
C10 C 0.5240(6) -0.1194(7) 0.4471(2) 0.0506(16) Uani 1 1 d .
H28 H 0.4540 -0.1005 0.4641 0.061 Uiso 1 1 calc R
H29 H 0.5185 -0.2207 0.4365 0.061 Uiso 1 1 calc R
C11 C 0.4849(8) 0.1327(9) 0.0577(3) 0.076(2) Uani 1 1 d .
H30 H 0.5583 0.1948 0.0591 0.092 Uiso 1 1 calc R
H31 H 0.5094 0.0341 0.0500 0.092 Uiso 1 1 calc R
C12 C 0.4454(6) 0.1297(6) 0.1043(2) 0.0494(15) Uani 1 1 d .
H32 H 0.3817 0.0549 0.1051 0.059 Uiso 1 1 calc R
H33 H 0.5160 0.1048 0.1277 0.059 Uiso 1 1 calc R
C13 C 0.3618(5) 0.2710(8) 0.1612(2) 0.0533(16) Uani 1 1 d .
H34 H 0.3294 0.1759 0.1688 0.064 Uiso 1 1 calc R
H35 H 0.2967 0.3437 0.1625 0.064 Uiso 1 1 calc R
C14 C 0.4718(5) 0.3082(6) 0.1952(2) 0.0433(14) Uani 1 1 d .
H36 H 0.5439 0.2556 0.1870 0.052 Uiso 1 1 calc R
H37 H 0.4885 0.4125 0.1933 0.052 Uiso 1 1 calc R
C15 C 0.5749(7) 0.3960(7) 0.4611(2) 0.0611(19) Uani 1 1 d .
H38 H 0.5821 0.3582 0.4915 0.073 Uiso 1 1 calc R
C16 C 0.4626(7) 0.4080(8) 0.4355(2) 0.066(2) Uani 1 1 d .
H39 H 0.3918 0.3792 0.4482 0.079 Uiso 1 1 calc R
C17 C 0.5527(4) 0.5048(5) 0.37233(17) 0.0299(11) Uani 1 1 d .
C18 C 0.5387(4) 0.5700(5) 0.32512(17) 0.0293(11) Uani 1 1 d .
H40 H 0.4677 0.5207 0.3065 0.035 Uiso 1 1 calc R
C19 C 0.6520(4) 0.5391(5) 0.30117(16) 0.0276(11) Uani 1 1 d .
C20 C 0.6791(6) 0.4388(8) 0.4431(2) 0.0566(17) Uani 1 1 d .
H41 H 0.7577 0.4311 0.4609 0.068 Uiso 1 1 calc R
C21 C 0.6665(5) 0.4924(7) 0.3989(2) 0.0454(14) Uani 1 1 d .
H42 H 0.7375 0.5217 0.3863 0.054 Uiso 1 1 calc R

loop_
_atom_site_aniso_label
_atom_site_aniso_U_11
_atom_site_aniso_U_22
_atom_site_aniso_U_33
_atom_site_aniso_U_23
_atom_site_aniso_U_13
_atom_site_aniso_U_12
O1 0.0283(18) 0.0283(19) 0.042(2) -0.0020(16) 0.0034(15) -0.0045(14)
O2 0.0307(19) 0.032(2) 0.072(3) -0.0161(19) 0.0103(18) -0.0014(15)
O3 0.041(2) 0.0284(19) 0.044(2) -0.0002(16) 0.0133(17) -0.0089(15)
O4 0.068(3) 0.068(3) 0.033(2) -0.003(2) 0.012(2) -0.007(2)
O5 0.092(4) 0.102(4) 0.042(3) -0.007(3) 0.009(3) 0.023(3)
N1 0.033(2) 0.027(2) 0.035(2) -0.0004(19) 0.0043(18) -0.0011(18)
C22 0.047(3) 0.061(4) 0.052(4) -0.004(3) 0.016(3) -0.010(3)
O8 0.0356(19) 0.030(2) 0.040(2) -0.0110(17) 0.0138(16) -0.0044(15)
O6 0.041(2) 0.028(2) 0.041(2) -0.0008(16) 0.0067(16) 0.0081(15)
O7 0.039(2) 0.027(2) 0.059(3) 0.0017(18) 0.0149(18) -0.0044(16)
C25 0.039(3) 0.016(2) 0.034(3) 0.002(2) 0.006(2) 0.002(2)
C26 0.040(3) 0.032(3) 0.052(3) -0.007(3) 0.016(3) 0.007(2)
C27 0.091(5) 0.045(4) 0.044(4) -0.001(3) 0.032(4) 0.005(3)
C28 0.042(3) 0.048(3) 0.036(3) -0.008(3) 0.007(2) -0.002(3)
N2 0.034(2) 0.030(2) 0.026(2) -0.0057(18) 0.0061(17) 0.0010(17)
N3 0.026(2) 0.031(2) 0.031(2) 0.0013(18) 0.0045(17) -0.0039(17)
N4 0.073(4) 0.064(4) 0.031(3) 0.000(3) 0.005(2) 0.027(3)
C23 0.085(5) 0.075(5) 0.043(4) 0.027(4) 0.009(4) 0.017(4)
C24 0.083(5) 0.063(5) 0.056(4) 0.015(4) 0.008(4) 0.026(4)
C1 0.032(3) 0.026(3) 0.026(3) -0.001(2) 0.004(2) 0.003(2)
C2 0.032(2) 0.013(2) 0.034(3) 0.000(2) 0.002(2) 0.0008(18)
C3 0.067(4) 0.034(3) 0.082(5) -0.005(3) 0.047(4) 0.005(3)
C4 0.087(5) 0.054(4) 0.034(3) -0.002(3) 0.012(3) 0.003(4)
C5 0.053(4) 0.064(4) 0.034(3) -0.001(3) -0.001(3) -0.001(3)
C6 0.043(3) 0.039(3) 0.030(3) -0.002(2) 0.002(2) -0.002(2)
C7 0.052(3) 0.023(3) 0.035(3) -0.001(2) 0.009(2) 0.006(2)
C8 0.037(3) 0.028(3) 0.037(3) 0.001(2) 0.004(2) -0.007(2)
C9 0.045(3) 0.042(3) 0.042(3) -0.012(3) 0.019(3) 0.000(2)
C10 0.062(4) 0.052(4) 0.043(3) -0.006(3) 0.026(3) -0.012(3)
C11 0.103(6) 0.066(5) 0.064(5) 0.000(4) 0.026(5) 0.025(4)
C12 0.065(4) 0.038(3) 0.045(3) 0.004(3) 0.006(3) 0.012(3)
C13 0.046(3) 0.071(4) 0.043(3) 0.002(3) 0.007(3) 0.006(3)
C14 0.045(3) 0.040(3) 0.045(3) 0.008(3) 0.009(3) -0.004(3)
C15 0.099(6) 0.050(4) 0.038(4) 0.008(3) 0.019(4) 0.000(4)
C16 0.079(5) 0.074(5) 0.053(4) 0.004(4) 0.036(4) -0.014(4)
C17 0.038(3) 0.021(2) 0.032(3) -0.007(2) 0.009(2) 0.000(2)
C18 0.032(2) 0.023(3) 0.032(3) -0.005(2) 0.002(2) -0.002(2)
C19 0.032(3) 0.026(3) 0.024(2) -0.002(2) 0.002(2) -0.002(2)
C20 0.062(4) 0.071(5) 0.034(3) 0.012(3) 0.000(3) 0.008(3)
C21 0.043(3) 0.048(4) 0.046(3) 0.002(3) 0.009(3) -0.004(3)

loop_
_atom_type_symbol
_atom_type_description
_atom_type_scat_dispersion_real
_atom_type_scat_dispersion_imag
_atom_type_scat_source
C C 0.0033 0.0016 'International Tables Vol C Tables 4.2.6.8 and 6.1.1.4'
H H 0.0000 0.0000 'International Tables Vol C Tables 4.2.6.8 and 6.1.1.4'
N N 0.0061 0.0033 'International Tables Vol C Tables 4.2.6.8 and 6.1.1.4'
O O 0.0106 0.0060 'International Tables Vol C Tables 4.2.6.8 and 6.1.1.4'

loop_
_geom_angle_atom_site_label_1
_geom_angle_atom_site_label_2
_geom_angle_atom_site_label_3
_geom_angle
C5 O4 C10 109.2(4)
C11 O5 C23 111.4(6)
C14 N1 H1 109.5
C14 N1 H2 109.5
H1 N1 H2 109.5
C14 N1 H3 109.5
H1 N1 H3 109.5
H2 N1 H3 109.5
C16 C22 C17 120.6(6)
C16 C22 H4 119.7
C17 C22 H4 119.7
C28 C25 C26 118.5(5)
C28 C25 C2 120.0(4)
C26 C25 C2 121.5(5)
C3 C26 C25 120.2(6)
C3 C26 H5 119.9
C25 C26 H5 119.9
C4 C27 C3 119.5(6)
C4 C27 H6 120.3
C3 C27 H6 120.3
C25 C28 C4 120.4(5)
C25 C28 H7 119.8
C4 C28 H7 119.8
C6 N2 C7 111.2(4)
C6 N2 C9 108.8(4)
C7 N2 C9 108.1(4)
C8 N3 H8 109.5
C8 N3 H9 109.5
H8 N3 H9 109.5
C8 N3 H10 109.5
H8 N3 H10 109.5
H9 N3 H10 109.5
C24 N4 C12 110.8(5)
C24 N4 C13 114.5(5)
C12 N4 C13 112.2(5)
O5 C23 C24 112.2(6)
O5 C23 H11 109.2
C24 C23 H11 109.2
O5 C23 H12 109.2
C24 C23 H12 109.2
H11 C23 H12 107.9
N4 C24 C23 111.8(6)
N4 C24 H13 109.3
C23 C24 H13 109.3
N4 C24 H14 109.3
C23 C24 H14 109.3
H13 C24 H14 107.9
O1 C1 O2 124.4(5)
O1 C1 C2 118.2(4)
O2 C1 C2 117.4(4)
O3 C2 C25 110.6(4)
O3 C2 C1 111.1(4)
C25 C2 C1 110.8(4)
O3 C2 H15 108.1
C25 C2 H15 108.1
C1 C2 H15 108.1
C26 C3 C27 120.7(6)
C26 C3 H16 119.7
C27 C3 H16 119.7
C27 C4 C28 120.8(6)
C27 C4 H17 119.6
C28 C4 H17 119.6
O4 C5 C6 112.0(5)
O4 C5 H18 109.2
C6 C5 H18 109.2
O4 C5 H19 109.2
C6 C5 H19 109.2
H18 C5 H19 107.9
N2 C6 C5 110.8(4)
N2 C6 H20 109.5
C5 C6 H20 109.5
N2 C6 H21 109.5
C5 C6 H21 109.5
H20 C6 H21 108.1
N2 C7 C8 115.3(4)
N2 C7 H22 108.4
C8 C7 H22 108.4
N2 C7 H23 108.4
C8 C7 H23 108.4
H22 C7 H23 107.5
N3 C8 C7 113.7(4)
N3 C8 H24 108.8
C7 C8 H24 108.8
N3 C8 H25 108.8
C7 C8 H25 108.8
H24 C8 H25 107.7
N2 C9 C10 110.5(5)
N2 C9 H26 109.6
C10 C9 H26 109.6
N2 C9 H27 109.6
C10 C9 H27 109.6
H26 C9 H27 108.1
O4 C10 C9 111.6(5)
O4 C10 H28 109.3
C9 C10 H28 109.3
O4 C10 H29 109.3
C9 C10 H29 109.3
H28 C10 H29 108.0
O5 C11 C12 115.0(6)
O5 C11 H30 108.5
C12 C11 H30 108.5
O5 C11 H31 108.5
C12 C11 H31 108.5
H30 C11 H31 107.5
N4 C12 C11 110.5(5)
N4 C12 H32 109.6
C11 C12 H32 109.6
N4 C12 H33 109.6
C11 C12 H33 109.6
H32 C12 H33 108.1
N4 C13 C14 108.9(5)
N4 C13 H34 109.9
C14 C13 H34 109.9
N4 C13 H35 109.9
C14 C13 H35 109.9
H34 C13 H35 108.3
N1 C14 C13 111.8(4)
N1 C14 H36 109.3
C13 C14 H36 109.3
N1 C14 H37 109.3
C13 C14 H37 109.3
H36 C14 H37 107.9
C16 C15 C20 120.4(6)
C16 C15 H38 119.8
C20 C15 H38 119.8
C15 C16 C22 120.5(6)
C15 C16 H39 119.7
C22 C16 H39 119.7
C22 C17 C21 118.2(5)
C22 C17 C18 120.4(5)
C21 C17 C18 121.3(4)
O6 C18 C17 112.7(4)
O6 C18 C19 112.2(4)
C17 C18 C19 111.0(4)
O6 C18 H40 106.8
C17 C18 H40 106.8
C19 C18 H40 106.8
O7 C19 O8 125.0(4)
O7 C19 C18 119.4(4)
O8 C19 C18 115.6(4)
C21 C20 C15 118.8(6)
C21 C20 H41 120.6
C15 C20 H41 120.6
C20 C21 C17 121.5(5)
C20 C21 H42 119.3
C17 C21 H42 119.3

loop_
_geom_bond_atom_site_label_1
_geom_bond_atom_site_label_2
_geom_bond_distance
O1 C1 1.253(6)
O2 C1 1.257(6)
O3 C2 1.410(6)
O4 C5 1.409(7)
O4 C10 1.415(8)
O5 C11 1.348(9)
O5 C23 1.440(9)
N1 C14 1.487(7)
N1 H1 0.9100
N1 H2 0.9100
N1 H3 0.9100
C22 C16 1.370(9)
C22 C17 1.384(7)
C22 H4 0.9500
O8 C19 1.270(6)
O6 C18 1.435(6)
O7 C19 1.235(6)
C25 C28 1.384(7)
C25 C26 1.400(7)
C25 C2 1.507(7)
C26 C3 1.371(8)
C26 H5 0.9500
C27 C4 1.355(10)
C27 C3 1.387(10)
C27 H6 0.9500
C28 C4 1.387(8)
C28 H7 0.9500
N2 C6 1.464(6)
N2 C7 1.478(7)
N2 C9 1.479(6)
N3 C8 1.479(6)
N3 H8 0.9100
N3 H9 0.9100
N3 H10 0.9100
N4 C24 1.399(8)
N4 C12 1.438(8)
N4 C13 1.457(8)
C23 C24 1.458(9)
C23 H11 0.9900
C23 H12 0.9900
C24 H13 0.9900
C24 H14 0.9900
C1 C2 1.538(6)
C2 H15 1.0000
C3 H16 0.9500
C4 H17 0.9500
C5 C6 1.507(8)
C5 H18 0.9900
C5 H19 0.9900
C6 H20 0.9900
C6 H21 0.9900
C7 C8 1.510(7)
C7 H22 0.9900
C7 H23 0.9900
C8 H24 0.9900
C8 H25 0.9900
C9 C10 1.514(8)
C9 H26 0.9900
C9 H27 0.9900
C10 H28 0.9900
C10 H29 0.9900
C11 C12 1.486(9)
C11 H30 0.9900
C11 H31 0.9900
C12 H32 0.9900
C12 H33 0.9900
C13 C14 1.496(8)
C13 H34 0.9900
C13 H35 0.9900
C14 H36 0.9900
C14 H37 0.9900
C15 C16 1.359(10)
C15 C20 1.387(9)
C15 H38 0.9500
C16 H39 0.9500
C17 C21 1.385(7)
C17 C18 1.496(7)
C18 C19 1.542(6)
C18 H40 1.0000
C20 C21 1.373(8)
C20 H41 0.9500
C21 H42 0.9500
